data_7047080
loop_
_publ_author_name
'Xu, Hailong'
'Zhou, Hong'
'Feng, Lu'
'Wang, Qiaoyun'
'Chen, Rui'
'Huang, Wentao'
'Wu, Xixi'

_publ_section_title
;
 Synthesis, crystal structures, and magnetic properties of six transition
 metal phosphonates.
;
_journal_issue 32
_journal_name_full 'Dalton transactions (Cambridge, England : 2003)'
_journal_page_first 11226
_journal_page_last 11238
_journal_paper_doi 10.1039/c8dt02070a
_journal_volume 47
_journal_year 2018
_chemical_formula_sum 'C24 H32 Cu2 F N4 O11 P2'
_chemical_formula_weight 760.55
_space_group_crystal_system monoclinic
_space_group_IT_number 14
_space_group_name_Hall '-P 2ybc'
_space_group_name_H-M_alt 'P 1 21/c 1'
_symmetry_space_group_name_Hall '-P 2ybc'
_symmetry_space_group_name_H-M 'P 1 21/c 1'
_atom_sites_solution_hydrogens mixed
_audit_creation_method SHELXL-2014/7
_audit_update_record
;
2018-06-22 deposited with the CCDC.
2018-07-20 downloaded from the CCDC.
;
_cell_angle_alpha 90
_cell_angle_beta 91.934(3)
_cell_angle_gamma 90
_cell_formula_units_Z 4
_cell_length_a 5.9865(4)
_cell_length_b 23.4129(12)
_cell_length_c 21.7231(13)
_cell_measurement_reflns_used 4023
_cell_measurement_temperature 173(2)
_cell_measurement_theta_max 25.3277
_cell_measurement_theta_min 3.5148
_cell_volume 3043.0(3)
_computing_cell_refinement 'Bruker SMART'
_computing_data_collection 'Bruker SMART'
_computing_data_reduction 'Bruker SAINT'
_computing_molecular_graphics 'Bruker SHELXTL'
_computing_publication_material 'Bruker SHELXTL'
_computing_structure_refinement 'SHELXL-2014/7 (Sheldrick, 2014)'
_computing_structure_solution 'SHELXS-97 (Sheldrick, 1990)'
_diffrn_ambient_temperature 173(2)
_diffrn_measured_fraction_theta_full 0.993
_diffrn_measured_fraction_theta_max 0.993
_diffrn_measurement_device_type 'PHOTON 100 CMOS detector'
_diffrn_measurement_method 'omega scan'
_diffrn_radiation_type MoK\a
_diffrn_radiation_wavelength 0.71073
_diffrn_reflns_av_R_equivalents 0.0802
_diffrn_reflns_av_unetI/netI 0.0799
_diffrn_reflns_Laue_measured_fraction_full 0.993
_diffrn_reflns_Laue_measured_fraction_max 0.993
_diffrn_reflns_limit_h_max 7
_diffrn_reflns_limit_h_min -7
_diffrn_reflns_limit_k_max 25
_diffrn_reflns_limit_k_min -27
_diffrn_reflns_limit_l_max 25
_diffrn_reflns_limit_l_min -21
_diffrn_reflns_number 16037
_diffrn_reflns_point_group_measured_fraction_full 0.993
_diffrn_reflns_point_group_measured_fraction_max 0.993
_diffrn_reflns_theta_full 24.999
_diffrn_reflns_theta_max 24.999
_diffrn_reflns_theta_min 3.215
_diffrn_source 'fine-focus sealed tube'
_exptl_absorpt_coefficient_mu 1.573
_exptl_absorpt_correction_T_max 0.7452
_exptl_absorpt_correction_T_min 0.5197
_exptl_absorpt_correction_type multi-scan
_exptl_absorpt_process_details 'SADABS (Bruker, 2014)'
_exptl_crystal_colour blue
_exptl_crystal_density_diffrn 1.660
_exptl_crystal_description block
_exptl_crystal_F_000 1556
_exptl_crystal_size_max 0.16
_exptl_crystal_size_mid 0.13
_exptl_crystal_size_min 0.10
_refine_diff_density_max 0.793
_refine_diff_density_min -0.740
_refine_diff_density_rms 0.116
_refine_ls_extinction_method none
_refine_ls_goodness_of_fit_ref 1.051
_refine_ls_hydrogen_treatment mixed
_refine_ls_matrix_type full
_refine_ls_number_parameters 400
_refine_ls_number_reflns 5300
_refine_ls_number_restraints 1
_refine_ls_restrained_S_all 1.051
_refine_ls_R_factor_all 0.0957
_refine_ls_R_factor_gt 0.0633
_refine_ls_shift/su_max 0.000
_refine_ls_shift/su_mean 0.000
_refine_ls_structure_factor_coef Fsqd
_refine_ls_weighting_details 'w=1/[\s^2^(Fo^2^)+(0.0330P)^2^+15.1607P] where P=(Fo^2^+2Fc^2^)/3'
_refine_ls_weighting_scheme calc
_refine_ls_wR_factor_gt 0.1166
_refine_ls_wR_factor_ref 0.1250
_reflns_Friedel_coverage 0.000
_reflns_number_gt 3902
_reflns_number_total 5300
_reflns_threshold_expression 'I > 2\s(I)'
_cod_data_source_file c8dt02070a2.cif
_cod_data_source_block complex_4
_cod_depositor_comments 'Adding full bibliography for 7047076--7047081.cif.'
_cod_database_code 7047080
_shelx_shelxl_version_number 2014/7
_shelx_space_group_comment
;
The symmetry employed for this shelxl refinement is uniquely defined
by the following loop, which should always be used as a source of
symmetry information in preference to the above space-group names.
They are only intended as comments.
;

loop_
_space_group_symop_operation_xyz
'x, y, z'
'-x, y+1/2, -z+1/2'
'-x, -y, -z'
'x, -y-1/2, z-1/2'

loop_
_atom_site_label
_atom_site_type_symbol
_atom_site_fract_x
_atom_site_fract_y
_atom_site_fract_z
_atom_site_U_iso_or_equiv
_atom_site_adp_type
_atom_site_occupancy
_atom_site_site_symmetry_order
_atom_site_calc_flag
_atom_site_refinement_flags_posn
_atom_site_refinement_flags_adp
C1 C 0.2378(12) 0.1419(3) 0.1926(3) 0.0311(16) Uani 1 1 d . .
C2 C 0.2383(12) 0.1185(3) 0.2521(4) 0.0396(19) Uani 1 1 d . .
H2 H 0.2373 0.1425 0.2874 0.047 Uiso 1 1 calc R U
C3 C 0.2401(14) 0.0588(3) 0.2583(4) 0.049(2) Uani 1 1 d . .
H3 H 0.2442 0.0418 0.2980 0.058 Uiso 1 1 calc R U
C4 C 0.2361(17) 0.0251(4) 0.2065(5) 0.063(3) Uani 1 1 d . .
C5 C 0.2274(17) 0.0481(4) 0.1473(5) 0.067(3) Uani 1 1 d . .
H5 H 0.2216 0.0236 0.1124 0.080 Uiso 1 1 calc R U
C6 C 0.2273(13) 0.1063(3) 0.1393(4) 0.045(2) Uani 1 1 d . .
H6 H 0.2204 0.1225 0.0992 0.054 Uiso 1 1 calc R U
C7 C 0.2548(11) 0.2062(3) 0.1850(3) 0.0263(15) Uani 1 1 d . .
H7A H 0.1788 0.2171 0.1456 0.032 Uiso 1 1 calc R U
H7B H 0.1740 0.2248 0.2186 0.032 Uiso 1 1 calc R U
C8 C 0.6200(9) 0.2050(2) 0.1345(2) 0.0124(12) Uani 1 1 d . .
H8A H 0.6031 0.1630 0.1331 0.015 Uiso 1 1 calc R U
H8B H 0.7806 0.2140 0.1410 0.015 Uiso 1 1 calc R U
C9 C 0.6078(9) 0.2226(2) 0.2471(2) 0.0135(12) Uani 1 1 d . .
H9A H 0.7700 0.2294 0.2432 0.016 Uiso 1 1 calc R U
H9B H 0.5869 0.1834 0.2629 0.016 Uiso 1 1 calc R U
C10 C 0.5227(11) 0.4208(3) 0.1032(3) 0.0223(14) Uani 1 1 d . .
H10 H 0.6051 0.3964 0.0775 0.027 Uiso 1 1 calc R U
C11 C 0.5099(11) 0.4781(3) 0.0885(3) 0.0239(15) Uani 1 1 d . .
H11 H 0.5866 0.4926 0.0542 0.029 Uiso 1 1 calc R U
C12 C 0.3839(10) 0.5145(2) 0.1242(3) 0.0180(13) Uani 1 1 d . .
C13 C 0.2831(12) 0.4904(3) 0.1752(3) 0.0283(16) Uani 1 1 d . .
H13 H 0.1979 0.5137 0.2015 0.034 Uiso 1 1 calc R U
C14 C 0.3076(11) 0.4329(3) 0.1873(3) 0.0253(15) Uani 1 1 d . .
H14 H 0.2383 0.4174 0.2222 0.030 Uiso 1 1 calc R U
C15 C 0.1594(10) 0.6645(2) 0.1155(3) 0.0175(13) Uani 1 1 d . .
H15 H 0.0330 0.6851 0.1289 0.021 Uiso 1 1 calc R U
C16 C 0.1768(11) 0.6073(3) 0.1290(3) 0.0225(14) Uani 1 1 d . .
H16 H 0.0617 0.5888 0.1505 0.027 Uiso 1 1 calc R U
C17 C 0.3628(10) 0.5761(2) 0.1111(3) 0.0182(13) Uani 1 1 d . .
C18 C 0.5217(11) 0.6059(3) 0.0785(3) 0.0214(14) Uani 1 1 d . .
H18 H 0.6502 0.5865 0.0648 0.026 Uiso 1 1 calc R U
C19 C 0.4947(11) 0.6632(3) 0.0660(3) 0.0202(14) Uani 1 1 d . .
H19 H 0.6063 0.6824 0.0439 0.024 Uiso 1 1 calc R U
C20 C 0.7705(13) 0.1117(3) -0.0045(3) 0.0342(18) Uani 1 1 d . .
H20 H 0.8948 0.1307 0.0146 0.041 Uiso 1 1 calc R U
C21 C 0.7162(12) 0.0579(3) 0.0157(3) 0.0348(18) Uani 1 1 d . .
H21 H 0.8042 0.0403 0.0476 0.042 Uiso 1 1 calc R U
C22 C 0.5331(12) 0.0291(2) -0.0103(3) 0.0235(15) Uani 1 1 d . .
C23 C 0.4178(13) 0.0571(3) -0.0574(4) 0.039(2) Uani 1 1 d . .
H23 H 0.2922 0.0394 -0.0772 0.047 Uiso 1 1 calc R U
C24 C 0.4841(12) 0.1108(3) -0.0758(3) 0.0335(18) Uani 1 1 d . .
H24 H 0.4025 0.1289 -0.1086 0.040 Uiso 1 1 calc R U
Cu1 Cu 0.47190(12) 0.31487(3) 0.16974(3) 0.01349(18) Uani 1 1 d . .
Cu2 Cu 0.71537(11) 0.22243(3) -0.06746(3) 0.01027(17) Uani 1 1 d . .
F1 F 0.2355(13) -0.0323(2) 0.2133(4) 0.105(2) Uani 1 1 d . .
H9D H 0.01(2) 0.458(5) 0.037(3) 0.127 Uiso 1 1 d D U
N1 N 0.4912(8) 0.22873(19) 0.1856(2) 0.0125(10) Uani 1 1 d . .
N2 N 0.4247(8) 0.3981(2) 0.1518(2) 0.0184(11) Uani 1 1 d . .
N3 N 0.3170(8) 0.69263(19) 0.0839(2) 0.0125(10) Uani 1 1 d . .
N4 N 0.6570(9) 0.1383(2) -0.0496(2) 0.0172(11) Uani 1 1 d . .
O1 O 0.7199(6) 0.23902(16) 0.02070(16) 0.0128(9) Uani 1 1 d . .
O2 O 0.4463(7) 0.29702(16) 0.08230(18) 0.0173(9) Uani 1 1 d . .
O3 O 0.3244(7) 0.20230(18) 0.03475(18) 0.0199(10) Uani 1 1 d . .
O4 O 0.4311(7) 0.32422(17) 0.25739(18) 0.0215(10) Uani 1 1 d . .
O5 O 0.2930(7) 0.24963(19) 0.33176(19) 0.0249(10) Uani 1 1 d . .
O6 O 0.6824(7) 0.29168(16) 0.34473(17) 0.0153(9) Uani 1 1 d . .
O7 O 1.0768(7) 0.2169(2) -0.06827(18) 0.0267(11) Uani 1 1 d . .
H7D H 1.1394 0.2234 -0.0333 0.032 Uiso 1 1 d R U
H7C H 1.1320 0.2382 -0.0956 0.032 Uiso 1 1 d R U
O8 O 0.8481(7) 0.32294(19) 0.1731(2) 0.0298(11) Uani 1 1 d . .
H8D H 0.9089 0.3038 0.1449 0.036 Uiso 1 1 d R U
H8C H 0.9049 0.3136 0.2080 0.036 Uiso 1 1 d R U
O9 O 0.0095(11) 0.4399(3) 0.0031(3) 0.0570(16) Uani 1 1 d D .
H9C H 0.0169 0.4087 0.0229 0.068 Uiso 1 1 d R U
O10 O 0.9962(7) 0.3605(2) 0.2870(2) 0.0351(12) Uani 1 1 d . .
H10A H 1.1218 0.3452 0.2803 0.042 Uiso 1 1 d R U
H10B H 0.9144 0.3361 0.3045 0.042 Uiso 1 1 d R U
O11 O 0.0121(7) 0.32967(19) 0.0536(2) 0.0289(11) Uani 1 1 d . .
H11A H -0.0699 0.3012 0.0440 0.035 Uiso 1 1 d R U
H11B H 0.1436 0.3177 0.0621 0.035 Uiso 1 1 d R U
P1 P 0.5161(3) 0.23616(6) 0.06187(7) 0.0132(3) Uani 1 1 d . .
P2 P 0.4918(3) 0.27443(7) 0.30027(7) 0.0150(3) Uani 1 1 d . .

loop_
_atom_site_aniso_label
_atom_site_aniso_U_11
_atom_site_aniso_U_22
_atom_site_aniso_U_33
_atom_site_aniso_U_23
_atom_site_aniso_U_13
_atom_site_aniso_U_12
C1 0.034(4) 0.031(4) 0.028(4) 0.000(3) 0.001(3) -0.006(3)
C2 0.028(4) 0.046(5) 0.045(5) 0.014(4) 0.005(3) -0.010(3)
C3 0.053(5) 0.041(5) 0.053(6) 0.010(4) 0.009(4) -0.007(4)
C4 0.071(7) 0.035(5) 0.084(8) 0.004(5) 0.015(6) -0.012(5)
C5 0.082(8) 0.046(6) 0.073(7) -0.025(5) 0.025(6) -0.020(5)
C6 0.050(5) 0.032(4) 0.053(5) -0.001(4) 0.010(4) -0.011(4)
C7 0.030(4) 0.027(4) 0.021(3) 0.000(3) -0.005(3) 0.000(3)
C8 0.013(3) 0.018(3) 0.008(3) -0.002(2) 0.005(2) 0.001(2)
C9 0.019(3) 0.012(3) 0.010(3) 0.002(2) 0.000(2) 0.001(2)
C10 0.032(4) 0.014(3) 0.021(3) 0.001(3) 0.005(3) 0.002(3)
C11 0.039(4) 0.018(3) 0.015(3) 0.000(3) 0.009(3) 0.001(3)
C12 0.023(3) 0.015(3) 0.015(3) 0.006(3) 0.001(3) -0.001(3)
C13 0.042(4) 0.013(3) 0.031(4) 0.002(3) 0.018(3) 0.005(3)
C14 0.034(4) 0.019(3) 0.024(4) 0.005(3) 0.013(3) 0.001(3)
C15 0.019(3) 0.013(3) 0.021(3) 0.000(3) 0.002(3) 0.000(2)
C16 0.029(4) 0.015(3) 0.024(3) 0.002(3) 0.002(3) 0.000(3)
C17 0.025(3) 0.013(3) 0.017(3) 0.004(3) 0.001(3) 0.004(3)
C18 0.028(4) 0.017(3) 0.019(3) -0.002(3) 0.002(3) 0.001(3)
C19 0.032(4) 0.018(3) 0.012(3) 0.004(3) 0.007(3) -0.001(3)
C20 0.052(5) 0.019(4) 0.030(4) 0.011(3) -0.017(4) -0.002(3)
C21 0.047(5) 0.016(3) 0.040(4) 0.018(3) -0.015(4) -0.001(3)
C22 0.043(4) 0.010(3) 0.018(3) 0.001(3) 0.008(3) 0.004(3)
C23 0.046(5) 0.018(4) 0.052(5) 0.009(4) -0.013(4) -0.014(3)
C24 0.043(5) 0.019(4) 0.038(4) 0.012(3) -0.015(4) -0.005(3)
Cu1 0.0211(4) 0.0104(3) 0.0089(3) 0.0004(3) 0.0000(3) 0.0031(3)
Cu2 0.0185(4) 0.0070(3) 0.0053(3) 0.0015(3) 0.0011(3) 0.0000(3)
F1 0.150(7) 0.029(3) 0.138(6) 0.002(4) 0.023(5) -0.023(3)
N1 0.019(3) 0.012(2) 0.007(2) 0.001(2) 0.000(2) 0.002(2)
N2 0.024(3) 0.016(3) 0.016(3) 0.001(2) 0.000(2) 0.000(2)
N3 0.022(3) 0.006(2) 0.009(2) -0.003(2) -0.002(2) -0.003(2)
N4 0.031(3) 0.012(2) 0.009(2) 0.005(2) 0.009(2) 0.003(2)
O1 0.017(2) 0.016(2) 0.0048(19) 0.0011(16) 0.0006(16) -0.0035(17)
O2 0.024(2) 0.017(2) 0.011(2) 0.0007(17) -0.0013(17) 0.0073(17)
O3 0.019(2) 0.029(2) 0.011(2) -0.0008(18) -0.0025(17) -0.0031(18)
O4 0.037(3) 0.018(2) 0.010(2) -0.0036(18) -0.0034(19) 0.0088(19)
O5 0.026(3) 0.033(3) 0.016(2) -0.007(2) 0.0072(19) -0.005(2)
O6 0.028(2) 0.013(2) 0.0058(19) -0.0001(16) 0.0008(17) -0.0039(17)
O7 0.020(2) 0.052(3) 0.007(2) 0.008(2) -0.0032(17) 0.002(2)
O8 0.029(3) 0.037(3) 0.023(2) 0.002(2) 0.002(2) -0.004(2)
O9 0.077(5) 0.038(3) 0.055(4) 0.004(3) -0.007(3) -0.001(3)
O10 0.022(3) 0.037(3) 0.046(3) 0.011(2) 0.008(2) 0.002(2)
O11 0.025(3) 0.030(3) 0.032(3) -0.005(2) -0.003(2) 0.000(2)
P1 0.0185(8) 0.0144(8) 0.0065(7) 0.0001(6) -0.0008(6) 0.0023(6)
P2 0.0205(8) 0.0174(8) 0.0073(7) -0.0007(7) 0.0009(6) 0.0036(7)

loop_
_atom_type_symbol
_atom_type_description
_atom_type_scat_dispersion_real
_atom_type_scat_dispersion_imag
_atom_type_scat_source
C C 0.0033 0.0016 'International Tables Vol C Tables 4.2.6.8 and 6.1.1.4'
H H 0.0000 0.0000 'International Tables Vol C Tables 4.2.6.8 and 6.1.1.4'
Cu Cu 0.3201 1.2651 'International Tables Vol C Tables 4.2.6.8 and 6.1.1.4'
F F 0.0171 0.0103 'International Tables Vol C Tables 4.2.6.8 and 6.1.1.4'
N N 0.0061 0.0033 'International Tables Vol C Tables 4.2.6.8 and 6.1.1.4'
O O 0.0106 0.0060 'International Tables Vol C Tables 4.2.6.8 and 6.1.1.4'
P P 0.1023 0.0942 'International Tables Vol C Tables 4.2.6.8 and 6.1.1.4'

loop_
_geom_angle_atom_site_label_1
_geom_angle_atom_site_label_2
_geom_angle_atom_site_label_3
_geom_angle
_geom_angle_site_symmetry_1
_geom_angle_site_symmetry_3
C2 C1 C6 121.2(7) . .
C2 C1 C7 119.3(6) . .
C6 C1 C7 119.5(6) . .
C1 C2 C3 118.4(8) . .
C1 C2 H2 120.8 . .
C3 C2 H2 120.8 . .
C4 C3 C2 119.6(8) . .
C4 C3 H3 120.2 . .
C2 C3 H3 120.2 . .
F1 C4 C3 118.8(9) . .
F1 C4 C5 119.0(9) . .
C3 C4 C5 122.2(8) . .
C6 C5 C4 120.0(9) . .
C6 C5 H5 120.0 . .
C4 C5 H5 120.0 . .
C5 C6 C1 118.6(8) . .
C5 C6 H6 120.7 . .
C1 C6 H6 120.7 . .
N1 C7 C1 114.3(5) . .
N1 C7 H7A 108.7 . .
C1 C7 H7A 108.7 . .
N1 C7 H7B 108.7 . .
C1 C7 H7B 108.7 . .
H7A C7 H7B 107.6 . .
N1 C8 P1 109.1(4) . .
N1 C8 H8A 109.9 . .
P1 C8 H8A 109.9 . .
N1 C8 H8B 109.9 . .
P1 C8 H8B 109.9 . .
H8A C8 H8B 108.3 . .
N1 C9 P2 108.9(4) . .
N1 C9 H9A 109.9 . .
P2 C9 H9A 109.9 . .
N1 C9 H9B 109.9 . .
P2 C9 H9B 109.9 . .
H9A C9 H9B 108.3 . .
N2 C10 C11 123.2(6) . .
N2 C10 H10 118.4 . .
C11 C10 H10 118.4 . .
C10 C11 C12 119.5(6) . .
C10 C11 H11 120.2 . .
C12 C11 H11 120.2 . .
C11 C12 C13 116.9(5) . .
C11 C12 C17 122.4(5) . .
C13 C12 C17 120.7(5) . .
C14 C13 C12 119.9(6) . .
C14 C13 H13 120.0 . .
C12 C13 H13 120.0 . .
N2 C14 C13 122.7(6) . .
N2 C14 H14 118.6 . .
C13 C14 H14 118.6 . .
N3 C15 C16 122.1(6) . .
N3 C15 H15 118.9 . .
C16 C15 H15 118.9 . .
C15 C16 C17 120.4(6) . .
C15 C16 H16 119.8 . .
C17 C16 H16 119.8 . .
C18 C17 C16 116.3(6) . .
C18 C17 C12 122.2(5) . .
C16 C17 C12 121.4(5) . .
C19 C18 C17 120.7(6) . .
C19 C18 H18 119.6 . .
C17 C18 H18 119.6 . .
N3 C19 C18 122.3(6) . .
N3 C19 H19 118.8 . .
C18 C19 H19 118.8 . .
N4 C20 C21 123.0(7) . .
N4 C20 H20 118.5 . .
C21 C20 H20 118.5 . .
C20 C21 C22 120.3(6) . .
C20 C21 H21 119.9 . .
C22 C21 H21 119.9 . .
C23 C22 C21 116.0(6) . .
C23 C22 C22 121.7(8) . 3_655
C21 C22 C22 122.2(7) . 3_655
C22 C23 C24 120.4(7) . .
C22 C23 H23 119.8 . .
C24 C23 H23 119.8 . .
N4 C24 C23 123.0(6) . .
N4 C24 H24 118.5 . .
C23 C24 H24 118.5 . .
O4 Cu1 O2 166.86(18) . .
O4 Cu1 N2 93.40(18) . .
O2 Cu1 N2 90.76(18) . .
O4 Cu1 N1 87.35(18) . .
O2 Cu1 N1 87.44(17) . .
N2 Cu1 N1 174.9(2) . .
O4 Cu1 O8 96.75(17) . .
O2 Cu1 O8 95.44(17) . .
N2 Cu1 O8 93.37(19) . .
N1 Cu1 O8 91.51(18) . .
O6 Cu2 O1 174.69(17) 4_565 .
O6 Cu2 N3 89.33(17) 4_565 3_665
O1 Cu2 N3 88.58(17) . 3_665
O6 Cu2 N4 90.58(17) 4_565 .
O1 Cu2 N4 90.14(17) . .
N3 Cu2 N4 164.6(2) 3_665 .
O6 Cu2 O7 92.89(16) 4_565 .
O1 Cu2 O7 92.24(15) . .
N3 Cu2 O7 98.41(18) 3_665 .
N4 Cu2 O7 96.98(19) . .
C8 N1 C9 113.3(4) . .
C8 N1 C7 111.9(4) . .
C9 N1 C7 112.6(4) . .
C8 N1 Cu1 105.7(3) . .
C9 N1 Cu1 105.5(3) . .
C7 N1 Cu1 107.1(3) . .
C14 N2 C10 117.8(5) . .
C14 N2 Cu1 123.6(4) . .
C10 N2 Cu1 118.5(4) . .
C19 N3 C15 118.1(5) . .
C19 N3 Cu2 121.8(4) . 3_665
C15 N3 Cu2 120.1(4) . 3_665
C20 N4 C24 117.4(5) . .
C20 N4 Cu2 120.4(4) . .
C24 N4 Cu2 121.5(4) . .
P1 O1 Cu2 125.2(2) . .
P1 O2 Cu1 117.6(2) . .
P2 O4 Cu1 118.5(2) . .
P2 O6 Cu2 128.9(2) . 4_566
Cu2 O7 H7D 113.1 . .
Cu2 O7 H7C 112.4 . .
H7D O7 H7C 110.4 . .
Cu1 O8 H8D 112.6 . .
Cu1 O8 H8C 112.1 . .
H8D O8 H8C 109.9 . .
H9D O9 H9C 89.8 . .
H10A O10 H10B 108.7 . .
H11A O11 H11B 108.5 . .
O3 P1 O1 114.0(2) . .
O3 P1 O2 112.8(2) . .
O1 P1 O2 110.6(2) . .
O3 P1 C8 111.2(3) . .
O1 P1 C8 105.4(2) . .
O2 P1 C8 101.9(2) . .
O5 P2 O6 113.6(2) . .
O5 P2 O4 113.3(3) . .
O6 P2 O4 110.0(2) . .
O5 P2 C9 110.7(3) . .
O6 P2 C9 106.5(2) . .
O4 P2 C9 102.0(2) . .

loop_
_geom_bond_atom_site_label_1
_geom_bond_atom_site_label_2
_geom_bond_distance
_geom_bond_site_symmetry_2
C1 C2 1.403(10) .
C1 C6 1.427(10) .
C1 C7 1.517(9) .
C2 C3 1.406(11) .
C2 H2 0.9500 .
C3 C4 1.372(13) .
C3 H3 0.9500 .
C4 F1 1.353(9) .
C4 C5 1.395(14) .
C5 C6 1.373(11) .
C5 H5 0.9500 .
C6 H6 0.9500 .
C7 N1 1.510(8) .
C7 H7A 0.9900 .
C7 H7B 0.9900 .
C8 N1 1.482(7) .
C8 P1 1.828(6) .
C8 H8A 0.9900 .
C8 H8B 0.9900 .
C9 N1 1.492(7) .
C9 P2 1.829(6) .
C9 H9A 0.9900 .
C9 H9B 0.9900 .
C10 N2 1.336(8) .
C10 C11 1.380(8) .
C10 H10 0.9500 .
C11 C12 1.392(8) .
C11 H11 0.9500 .
C12 C13 1.397(8) .
C12 C17 1.475(8) .
C13 C14 1.378(8) .
C13 H13 0.9500 .
C14 N2 1.336(8) .
C14 H14 0.9500 .
C15 N3 1.356(7) .
C15 C16 1.375(8) .
C15 H15 0.9500 .
C16 C17 1.397(8) .
C16 H16 0.9500 .
C17 C18 1.392(8) .
C18 C19 1.376(8) .
C18 H18 0.9500 .
C19 N3 1.336(8) .
C19 H19 0.9500 .
C20 N4 1.328(8) .
C20 C21 1.378(9) .
C20 H20 0.9500 .
C21 C22 1.391(9) .
C21 H21 0.9500 .
C22 C23 1.379(9) .
C22 C22 1.492(12) 3_655
C23 C24 1.381(9) .
C23 H23 0.9500 .
C24 N4 1.330(8) .
C24 H24 0.9500 .
Cu1 O4 1.940(4) .
Cu1 O2 1.946(4) .
Cu1 N2 2.006(5) .
Cu1 N1 2.049(5) .
Cu1 O8 2.259(4) .
Cu2 O6 1.939(4) 4_565
Cu2 O1 1.953(4) .
Cu2 N3 2.028(4) 3_665
Cu2 N4 2.040(5) .
Cu2 O7 2.168(4) .
N3 Cu2 2.028(4) 3_665
O1 P1 1.538(4) .
O2 P1 1.554(4) .
O3 P1 1.499(4) .
O4 P2 1.528(4) .
O5 P2 1.509(4) .
O6 P2 1.524(4) .
O6 Cu2 1.939(4) 4_566
O7 H7D 0.8496 .
O7 H7C 0.8498 .
O8 H8D 0.8501 .
O8 H8C 0.8499 .
O9 H9D 0.851(10) .
O9 H9C 0.8498 .
O10 H10A 0.8500 .
O10 H10B 0.8498 .
O11 H11A 0.8499 .
O11 H11B 0.8500 .

loop_
_geom_hbond_atom_site_label_D
_geom_hbond_atom_site_label_H
_geom_hbond_atom_site_label_A
_geom_hbond_distance_DH
_geom_hbond_distance_HA
_geom_hbond_distance_DA
_geom_hbond_angle_DHA
_geom_hbond_site_symmetry_A
O11 H11B O2 0.85 1.91 2.761(6) 175.4 .
O11 H11A O1 0.85 1.98 2.827(6) 175.6 1_455
O10 H10B O6 0.85 1.96 2.803(6) 168.9 .
O10 H10A O4 0.85 2.00 2.833(6) 168.7 1_655
O9 H9C O11 0.85 1.97 2.805(7) 168.8 .
O8 H8C O10 0.85 2.09 2.746(7) 133.1 .
O8 H8D O11 0.85 2.18 2.810(6) 130.5 1_655
O7 H7C O5 0.85 1.90 2.682(6) 152.6 4_665
O7 H7D O3 0.85 1.88 2.664(5) 152.2 1_655

loop_
_geom_torsion_atom_site_label_1
_geom_torsion_atom_site_label_2
_geom_torsion_atom_site_label_3
_geom_torsion_atom_site_label_4
_geom_torsion
_geom_torsion_site_symmetry_1
_geom_torsion_site_symmetry_4
C6 C1 C2 C3 3.3(11) . .
C7 C1 C2 C3 -175.1(7) . .
C1 C2 C3 C4 -1.5(12) . .
C2 C3 C4 F1 -179.3(8) . .
C2 C3 C4 C5 -0.8(15) . .
F1 C4 C5 C6 179.9(9) . .
C3 C4 C5 C6 1.3(16) . .
C4 C5 C6 C1 0.4(14) . .
C2 C1 C6 C5 -2.8(12) . .
C7 C1 C6 C5 175.6(7) . .
C2 C1 C7 N1 86.7(8) . .
C6 C1 C7 N1 -91.8(8) . .
N2 C10 C11 C12 -2.2(10) . .
C10 C11 C12 C13 2.4(10) . .
C10 C11 C12 C17 -179.9(6) . .
C11 C12 C13 C14 -1.3(10) . .
C17 C12 C13 C14 -179.0(6) . .
C12 C13 C14 N2 -0.2(11) . .
N3 C15 C16 C17 1.3(9) . .
C15 C16 C17 C18 -1.4(9) . .
C15 C16 C17 C12 -179.1(6) . .
C11 C12 C17 C18 -23.7(9) . .
C13 C12 C17 C18 153.9(6) . .
C11 C12 C17 C16 153.9(6) . .
C13 C12 C17 C16 -28.5(9) . .
C16 C17 C18 C19 1.0(9) . .
C12 C17 C18 C19 178.7(6) . .
C17 C18 C19 N3 -0.4(10) . .
N4 C20 C21 C22 -1.2(12) . .
C20 C21 C22 C23 1.5(11) . .
C20 C21 C22 C22 -179.6(8) . 3_655
C21 C22 C23 C24 -0.7(11) . .
C22 C22 C23 C24 -179.6(8) 3_655 .
C22 C23 C24 N4 -0.7(12) . .
P1 C8 N1 C9 -160.1(4) . .
P1 C8 N1 C7 71.2(5) . .
P1 C8 N1 Cu1 -45.1(4) . .
P2 C9 N1 C8 159.3(4) . .
P2 C9 N1 C7 -72.5(5) . .
P2 C9 N1 Cu1 44.1(4) . .
C1 C7 N1 C8 61.4(6) . .
C1 C7 N1 C9 -67.6(7) . .
C1 C7 N1 Cu1 176.8(4) . .
C13 C14 N2 C10 0.6(10) . .
C13 C14 N2 Cu1 177.9(5) . .
C11 C10 N2 C14 0.6(10) . .
C11 C10 N2 Cu1 -176.8(5) . .
C18 C19 N3 C15 0.2(9) . .
C18 C19 N3 Cu2 178.0(5) . 3_665
C16 C15 N3 C19 -0.6(9) . .
C16 C15 N3 Cu2 -178.5(5) . 3_665
C21 C20 N4 C24 -0.2(11) . .
C21 C20 N4 Cu2 170.0(6) . .
C23 C24 N4 C20 1.1(11) . .
C23 C24 N4 Cu2 -169.0(6) . .
Cu2 O1 P1 O3 18.1(4) . .
Cu2 O1 P1 O2 -110.2(3) . .
Cu2 O1 P1 C8 140.3(3) . .
Cu1 O2 P1 O3 115.5(3) . .
Cu1 O2 P1 O1 -115.5(3) . .
Cu1 O2 P1 C8 -3.8(3) . .
N1 C8 P1 O3 -87.7(4) . .
N1 C8 P1 O1 148.4(4) . .
N1 C8 P1 O2 32.8(4) . .
Cu2 O6 P2 O5 8.2(4) 4_566 .
Cu2 O6 P2 O4 136.3(3) 4_566 .
Cu2 O6 P2 C9 -113.8(3) 4_566 .
Cu1 O4 P2 O5 -114.9(3) . .
Cu1 O4 P2 O6 116.8(3) . .
Cu1 O4 P2 C9 4.1(3) . .
N1 C9 P2 O5 88.4(4) . .
N1 C9 P2 O6 -147.7(3) . .
N1 C9 P2 O4 -32.4(4) . .
